data_1566896
loop_
_publ_author_name
'Jiang, Long'
'Wang, Yu'
'Tan, Dehui'
'Chen, Xiaobin'
'Ma, Tinghao'
'Zhang, Baoliang'
'Yang, Deng-Tao'

_publ_section_title
;
 Access to tetracoordinate boron-doped polycyclic aromatic hydrocarbons
 with delayed fluorescence and aggregation-induced emission under mild
 conditions
;
_journal_name_full 'Chemical Science'
_journal_paper_doi 10.1039/D2SC01722A
_journal_year 2022
_chemical_formula_moiety 'C51 H54 B N3'
_chemical_formula_sum 'C51 H54 B N3'
_chemical_formula_weight 719.78
_space_group_crystal_system monoclinic
_space_group_IT_number 15
_space_group_name_Hall '-C 2yc'
_space_group_name_H-M_alt 'C 1 2/c 1'
_atom_sites_solution_hydrogens geom
_atom_sites_solution_primary direct
_audit_creation_date 2021-12-16
_audit_creation_method
;
Olex2 1.5
(compiled 2021.12.09 svn.r5202d8cf for OlexSys, GUI svn.r6439)
;
_audit_update_record
;
2022-03-25 deposited with the CCDC.	2022-04-12 downloaded from the CCDC.
;
_cell_angle_alpha 90
_cell_angle_beta 90.452(3)
_cell_angle_gamma 90
_cell_formula_units_Z 8
_cell_length_a 15.582(3)
_cell_length_b 33.295(6)
_cell_length_c 18.241(3)
_cell_measurement_reflns_used 3535
_cell_measurement_temperature 296.15
_cell_measurement_theta_max 27.68
_cell_measurement_theta_min 2.45
_cell_volume 9463(3)
_computing_cell_refinement 'SAINT v8.34A (Bruker, 2013)'
_computing_data_reduction 'SAINT v8.34A (Bruker, 2013)'
_computing_molecular_graphics 'Olex2 1.5 (Dolomanov et al., 2009)'
_computing_publication_material 'Olex2 1.5 (Dolomanov et al., 2009)'
_computing_structure_refinement 'SHELXL 2018/3 (Sheldrick, 2015)'
_computing_structure_solution 'SHELXS  (Sheldrick, 2008)'
_diffrn_ambient_temperature 296.15
_diffrn_measured_fraction_theta_full 0.998
_diffrn_measured_fraction_theta_max 0.944
_diffrn_measurement_device_type 'CCD area detector'
_diffrn_measurement_method 'phi and omega scans'
_diffrn_radiation_monochromator graphite
_diffrn_radiation_type MoK\a
_diffrn_radiation_wavelength 0.71073
_diffrn_reflns_av_R_equivalents 0.1053
_diffrn_reflns_av_unetI/netI 0.1621
_diffrn_reflns_Laue_measured_fraction_full 0.998
_diffrn_reflns_Laue_measured_fraction_max 0.944
_diffrn_reflns_limit_h_max 15
_diffrn_reflns_limit_h_min -20
_diffrn_reflns_limit_k_max 41
_diffrn_reflns_limit_k_min -40
_diffrn_reflns_limit_l_max 23
_diffrn_reflns_limit_l_min -23
_diffrn_reflns_number 27948
_diffrn_reflns_point_group_measured_fraction_full 0.998
_diffrn_reflns_point_group_measured_fraction_max 0.944
_diffrn_reflns_theta_full 25.242
_diffrn_reflns_theta_max 27.881
_diffrn_reflns_theta_min 1.656
_diffrn_source_current 30.0
_diffrn_source_power 1.5
_diffrn_source_voltage 50.0
_exptl_absorpt_coefficient_mu 0.058
_exptl_absorpt_correction_T_max 0.99
_exptl_absorpt_correction_T_min 0.988
_exptl_absorpt_correction_type multi-scan
_exptl_absorpt_process_details
;
SADABS-2014/5 (Bruker,2014/5) was used for absorption correction.
wR2(int) was 0.50 before and 0.4086 after correction.
The Ratio of minimum to maximum transmission is 0.8354.
The \l/2 correction factor is 0.00150.
;
_exptl_crystal_colour 'clear light yellow'
_exptl_crystal_colour_lustre clear
_exptl_crystal_colour_modifier light
_exptl_crystal_colour_primary yellow
_exptl_crystal_density_diffrn 1.010
_exptl_crystal_description block
_exptl_crystal_F_000 3088
_exptl_crystal_size_max 0.2
_exptl_crystal_size_mid 0.19
_exptl_crystal_size_min 0.18
_refine_diff_density_max 0.373
_refine_diff_density_min -0.376
_refine_diff_density_rms 0.083
_refine_ls_extinction_method none
_refine_ls_goodness_of_fit_ref 1.066
_refine_ls_hydrogen_treatment constr
_refine_ls_matrix_type full
_refine_ls_number_parameters 570
_refine_ls_number_reflns 10645
_refine_ls_number_restraints 78
_refine_ls_restrained_S_all 1.072
_refine_ls_R_factor_all 0.2659
_refine_ls_R_factor_gt 0.1394
_refine_ls_shift/su_max 0.000
_refine_ls_shift/su_mean 0.000
_refine_ls_structure_factor_coef Fsqd
_refine_ls_weighting_details 'w=1/[\s^2^(Fo^2^)+(0.2000P)^2^] where P=(Fo^2^+2Fc^2^)/3'
_refine_ls_weighting_scheme calc
_refine_ls_wR_factor_gt 0.3623
_refine_ls_wR_factor_ref 0.4086
_reflns_Friedel_coverage 0.000
_reflns_number_gt 3931
_reflns_number_total 10645
_reflns_threshold_expression 'I > 2\s(I)'
_cod_data_source_file d2sc01722a2.cif
_cod_data_source_block nbnn-1
_cod_database_code 1566896
_shelx_shelxl_version_number 2018/3
_shelx_space_group_comment
;
The symmetry employed for this shelxl refinement is uniquely defined
by the following loop, which should always be used as a source of
symmetry information in preference to the above space-group names.
They are only intended as comments.
;
_shelx_estimated_absorpt_t_max 0.990
_shelx_estimated_absorpt_t_min 0.989
_olex2_refinement_description
;
1. Fixed Uiso
 At 1.2 times of:
  All C(H) groups
 At 1.5 times of:
  All C(H,H,H) groups
2. Restrained distances
 C51-C38 \\sim C51A-C38
 with sigma of 0.02
 C38-C40 \\sim C38-C40A
 with sigma of 0.02
 C38-C43 \\sim C38-C43A
 with sigma of 0.02
 C42-C53 \\sim C42-C53A
 with sigma of 0.02
 C42-C50 \\sim C42-C50A
 with sigma of 0.02
 C42-C54 \\sim C42-C54A
 with sigma of 0.02
3. Uiso/Uaniso restraints and constraints
Uanis(C51A) \\sim Ueq, Uanis(C43A) \\sim Ueq, Uanis(C40A) \\sim Ueq, Uanis(C51)
\\sim Ueq, Uanis(C40) \\sim Ueq, Uanis(C43) \\sim Ueq, Uanis(C50A) \\sim Ueq,
Uanis(C54A) \\sim Ueq, Uanis(C50) \\sim Ueq, Uanis(C53A) \\sim Ueq, Uanis(C53)
\\sim Ueq, Uanis(C54) \\sim Ueq: with sigma of 0.005 and sigma for terminal
atoms of 0.01
4. Others
 Sof(C43A)=Sof(H43D)=Sof(H43E)=Sof(H43F)=Sof(C40A)=Sof(H40D)=Sof(H40E)=
 Sof(H40F)=Sof(C51A)=Sof(H51D)=Sof(H51E)=Sof(H51F)=1-FVAR(1)
 Sof(C51)=Sof(H51A)=Sof(H51B)=Sof(H51C)=Sof(C43)=Sof(H43A)=Sof(H43B)=Sof(H43C)=
 Sof(C40)=Sof(H40A)=Sof(H40B)=Sof(H40C)=FVAR(1)
 Sof(C53A)=Sof(H53D)=Sof(H53E)=Sof(H53F)=Sof(C54A)=Sof(H54D)=Sof(H54E)=
 Sof(H54F)=Sof(C50A)=Sof(H50D)=Sof(H50E)=Sof(H50F)=1-FVAR(2)
 Sof(C53)=Sof(H53A)=Sof(H53B)=Sof(H53C)=Sof(C50)=Sof(H50A)=Sof(H50B)=Sof(H50C)=
 Sof(C54)=Sof(H54A)=Sof(H54B)=Sof(H54C)=FVAR(2)
5.a Aromatic/amide H refined with riding coordinates:
 C10(H10), C11(H11), C17(H17), C19(H19), C21(H21), C24(H24), C26(H26),
 C27(H27), C28(H28), C29(H29), C30(H30), C32(H32), C33(H33), C34(H34), C37(H37),
  C39(H39), C41(H41), C44(H44)
5.b Idealised Me refined as rotating group:
 C46(H46A,H46B,H46C), C49(H49A,H49B,H49C), C51(H51A,H51B,H51C), C52(H52A,H52B,
 H52C), C48(H48A,H48B,H48C), C45(H45A,H45B,H45C), C47(H47A,H47B,H47C), C53(H53A,
 H53B,H53C), C43(H43A,H43B,H43C), C50(H50A,H50B,H50C), C54(H54A,H54B,H54C),
 C40(H40A,H40B,H40C), C43A(H43D,H43E,H43F), C40A(H40D,H40E,H40F), C51A(H51D,
 H51E,H51F), C53A(H53D,H53E,H53F), C54A(H54D,H54E,H54F), C50A(H50D,H50E,H50F)
;
_platon_squeeze_void_probe_radius 1.20
_olex2_submission_special_instructions 'No special instructions were received'

loop_
_space_group_symop_operation_xyz
'x, y, z'
'-x, y, -z+1/2'
'x+1/2, y+1/2, z'
'-x+1/2, y+1/2, -z+1/2'
'-x, -y, -z'
'x, -y, z-1/2'
'-x+1/2, -y+1/2, -z'
'x+1/2, -y+1/2, z-1/2'

loop_
_atom_site_label
_atom_site_type_symbol
_atom_site_fract_x
_atom_site_fract_y
_atom_site_fract_z
_atom_site_U_iso_or_equiv
_atom_site_adp_type
_atom_site_occupancy
_atom_site_site_symmetry_order
_atom_site_calc_flag
_atom_site_refinement_flags_posn
_atom_site_refinement_flags_adp
_atom_site_refinement_flags_occupancy
_atom_site_disorder_assembly
_atom_site_disorder_group
N1 N 0.1301(2) 0.13062(11) 0.3618(2) 0.0432(10) Uani 1 1 d . . . . .
N2 N 0.1703(2) 0.06094(12) 0.3120(2) 0.0445(10) Uani 1 1 d . . . . .
N3 N 0.0305(2) 0.06985(12) 0.3743(2) 0.0418(10) Uani 1 1 d . . . . .
C4 C 0.1608(3) -0.06276(16) 0.3448(3) 0.0542(13) Uani 1 1 d . . . . .
C5 C 0.1973(3) 0.15876(14) 0.3695(2) 0.0432(12) Uani 1 1 d . . . . .
C6 C 0.0551(3) 0.15334(14) 0.3600(2) 0.0410(11) Uani 1 1 d . . . . .
C7 C 0.2246(3) -0.00295(16) 0.2893(3) 0.0491(12) Uani 1 1 d . . . . .
C8 C 0.1599(3) 0.02025(15) 0.3226(3) 0.0473(12) Uani 1 1 d . . . . .
C9 C -0.0275(3) 0.13773(14) 0.3657(2) 0.0443(12) Uani 1 1 d . . . . .
C10 C 0.2755(3) 0.09841(16) 0.2329(3) 0.0488(12) Uani 1 1 d . . . . .
H10 H 0.252523 0.123642 0.242281 0.059 Uiso 1 1 calc R U . . .
C11 C 0.0964(3) -0.03827(16) 0.3727(3) 0.0561(14) Uani 1 1 d . . . . .
H11 H 0.053241 -0.050312 0.399911 0.067 Uiso 1 1 calc R U . . .
C12 C 0.0198(3) 0.02889(16) 0.3804(3) 0.0483(12) Uani 1 1 d . . . . .
C13 C 0.0727(3) 0.19431(15) 0.3603(3) 0.0479(12) Uani 1 1 d . . . . .
C14 C 0.0927(3) 0.00276(15) 0.3625(3) 0.0454(12) Uani 1 1 d . . . . .
C15 C 0.1653(3) 0.19804(14) 0.3670(3) 0.0434(11) Uani 1 1 d . . . . .
C16 C -0.0400(3) 0.09512(15) 0.3755(2) 0.0431(12) Uani 1 1 d . . . . .
C17 C -0.0942(3) 0.16609(17) 0.3649(3) 0.0525(13) Uani 1 1 d . . . . .
H17 H -0.150440 0.156731 0.366332 0.063 Uiso 1 1 calc R U . . .
C18 C 0.2426(3) 0.06394(15) 0.2659(2) 0.0428(12) Uani 1 1 d . . . . .
C19 C 0.2438(3) 0.05297(15) 0.4661(3) 0.0531(13) Uani 1 1 d . . . . .
H19 H 0.271229 0.041258 0.426400 0.064 Uiso 1 1 calc R U . . .
C20 C 0.1705(3) 0.07595(13) 0.4538(2) 0.0395(11) Uani 1 1 d . . . . .
C21 C 0.3432(3) 0.09359(18) 0.1859(3) 0.0582(14) Uani 1 1 d . . . . .
H21 H 0.365460 0.116314 0.163320 0.070 Uiso 1 1 calc R U . . .
C22 C 0.3810(3) 0.05600(17) 0.1700(3) 0.0532(13) Uani 1 1 d . . . . .
C23 C 0.2772(3) 0.02594(15) 0.2516(3) 0.0469(12) Uani 1 1 d . . . . .
C24 C -0.1207(3) 0.07819(17) 0.3906(3) 0.0574(14) Uani 1 1 d . . . . .
H24 H -0.168620 0.094765 0.392717 0.069 Uiso 1 1 calc R U . . .
C25 C -0.0811(3) 0.20714(17) 0.3620(3) 0.0559(14) Uani 1 1 d . . . . .
C26 C 0.2252(3) -0.04464(17) 0.3022(3) 0.0589(14) Uani 1 1 d . . . . .
H26 H 0.268596 -0.060385 0.282553 0.071 Uiso 1 1 calc R U . . .
C27 C 0.0041(3) 0.22151(15) 0.3601(3) 0.0533(13) Uani 1 1 d . . . . .
H27 H 0.014607 0.248996 0.358770 0.064 Uiso 1 1 calc R U . . .
C28 C 0.1337(3) 0.09247(16) 0.5154(3) 0.0546(13) Uani 1 1 d . . . . .
H28 H 0.084897 0.108275 0.509806 0.065 Uiso 1 1 calc R U . . .
C29 C 0.3469(3) 0.02283(16) 0.2034(3) 0.0519(13) Uani 1 1 d . . . . .
H29 H 0.370359 -0.002307 0.193940 0.062 Uiso 1 1 calc R U . . .
C30 C -0.0601(3) 0.01299(16) 0.3960(3) 0.0608(15) Uani 1 1 d . . . . .
H30 H -0.066757 -0.014556 0.402293 0.073 Uiso 1 1 calc R U . . .
C31 C 0.4549(3) 0.05447(18) 0.1159(3) 0.0641(16) Uani 1 1 d . . . . .
C32 C 0.2835(3) 0.15140(15) 0.3791(3) 0.0514(13) Uani 1 1 d . . . . .
H32 H 0.304654 0.125322 0.381819 0.062 Uiso 1 1 calc R U . . .
C33 C 0.2216(3) 0.23021(14) 0.3730(3) 0.0523(13) Uani 1 1 d . . . . .
H33 H 0.200083 0.256241 0.370896 0.063 Uiso 1 1 calc R U . . .
C34 C 0.1665(4) 0.08647(18) 0.5852(3) 0.0697(16) Uani 1 1 d . . . . .
H34 H 0.139479 0.097958 0.625333 0.084 Uiso 1 1 calc R U . . .
C35 C -0.1529(3) 0.23815(18) 0.3649(3) 0.0690(16) Uani 1 1 d . . . . .
C36 C 0.3097(3) 0.22444(16) 0.3821(3) 0.0553(13) Uani 1 1 d . . . . .
C37 C 0.3379(3) 0.18450(17) 0.3845(3) 0.0586(14) Uani 1 1 d . . . . .
H37 H 0.396394 0.179799 0.390148 0.070 Uiso 1 1 calc R U . . .
B38 B 0.1309(3) 0.08608(16) 0.3735(3) 0.0415(13) Uani 1 1 d . . . . .
C39 C -0.1299(3) 0.03829(18) 0.4021(3) 0.0638(16) Uani 1 1 d . . . . .
H39 H -0.183337 0.027883 0.414188 0.077 Uiso 1 1 calc R U . . .
C41 C 0.2381(4) 0.0639(2) 0.5952(4) 0.0789(18) Uani 1 1 d . . . . .
H41 H 0.260520 0.059856 0.642044 0.095 Uiso 1 1 calc R U . . .
C42 C 0.1647(4) -0.10761(17) 0.3601(4) 0.0718(17) Uani 1 1 d D . . . .
C44 C 0.2768(4) 0.04706(19) 0.5357(4) 0.0779(18) Uani 1 1 d . . . . .
H44 H 0.325821 0.031497 0.542094 0.093 Uiso 1 1 calc R U . . .
C46 C -0.1419(4) 0.26993(19) 0.3049(4) 0.089(2) Uani 1 1 d . . . . .
H46A H -0.090284 0.284934 0.314084 0.134 Uiso 1 1 calc R U . . .
H46B H -0.190242 0.287796 0.305114 0.134 Uiso 1 1 calc R U . . .
H46C H -0.138241 0.256973 0.258052 0.134 Uiso 1 1 calc R U . . .
C49 C -0.2414(4) 0.2176(2) 0.3529(5) 0.117(3) Uani 1 1 d . . . . .
H49A H -0.239385 0.200997 0.310018 0.175 Uiso 1 1 calc R U . . .
H49B H -0.284830 0.237827 0.346589 0.175 Uiso 1 1 calc R U . . .
H49C H -0.254756 0.201415 0.394845 0.175 Uiso 1 1 calc R U . . .
C51 C 0.4152(8) 0.2634(4) 0.3149(5) 0.102(4) Uani 0.703(11) 1 d D U P A 1
H51A H 0.451336 0.240472 0.306785 0.152 Uiso 0.703(11) 1 calc R U P A 1
H51B H 0.449468 0.287348 0.314702 0.152 Uiso 0.703(11) 1 calc R U P A 1
H51C H 0.372591 0.264929 0.276774 0.152 Uiso 0.703(11) 1 calc R U P A 1
C52 C -0.1506(4) 0.2587(2) 0.4401(4) 0.102(2) Uani 1 1 d . . . . .
H52A H -0.156514 0.238819 0.477882 0.154 Uiso 1 1 calc R U . . .
H52B H -0.196925 0.277605 0.443218 0.154 Uiso 1 1 calc R U . . .
H52C H -0.096948 0.272491 0.446346 0.154 Uiso 1 1 calc R U . . .
C38 C 0.3724(4) 0.25933(18) 0.3869(3) 0.0672(16) Uani 1 1 d D . . . .
C48 C 0.4182(4) 0.0617(2) 0.0382(3) 0.096(2) Uani 1 1 d . . . . .
H48A H 0.383005 0.039261 0.024086 0.144 Uiso 1 1 calc R U . . .
H48B H 0.464510 0.064507 0.004247 0.144 Uiso 1 1 calc R U . . .
H48C H 0.384197 0.085715 0.038077 0.144 Uiso 1 1 calc R U . . .
C45 C 0.5244(4) 0.0862(2) 0.1331(4) 0.099(2) Uani 1 1 d . . . . .
H45A H 0.501597 0.112542 0.124511 0.149 Uiso 1 1 calc R U . . .
H45B H 0.573040 0.081860 0.102067 0.149 Uiso 1 1 calc R U . . .
H45C H 0.541965 0.083826 0.183519 0.149 Uiso 1 1 calc R U . . .
C47 C 0.5001(4) 0.0126(2) 0.1168(4) 0.095(2) Uani 1 1 d . . . . .
H47A H 0.522030 0.007288 0.165183 0.143 Uiso 1 1 calc R U . . .
H47B H 0.546527 0.012698 0.082579 0.143 Uiso 1 1 calc R U . . .
H47C H 0.459460 -0.007794 0.103347 0.143 Uiso 1 1 calc R U . . .
C53 C 0.1783(8) -0.1320(3) 0.2941(6) 0.098(4) Uani 0.719(12) 1 d D U P B 1
H53A H 0.130781 -0.128427 0.260877 0.147 Uiso 0.719(12) 1 calc R U P B 1
H53B H 0.182515 -0.159827 0.307578 0.147 Uiso 0.719(12) 1 calc R U P B 1
H53C H 0.230328 -0.123764 0.270681 0.147 Uiso 0.719(12) 1 calc R U P B 1
C43 C 0.4319(6) 0.2537(3) 0.4553(5) 0.095(4) Uani 0.703(11) 1 d D U P A 1
H43A H 0.397326 0.250751 0.498365 0.142 Uiso 0.703(11) 1 calc R U P A 1
H43B H 0.468457 0.276683 0.460709 0.142 Uiso 0.703(11) 1 calc R U P A 1
H43C H 0.466380 0.230042 0.449049 0.142 Uiso 0.703(11) 1 calc R U P A 1
C50 C 0.0886(7) -0.1226(3) 0.4055(6) 0.092(4) Uani 0.719(12) 1 d D U P B 1
H50A H 0.075406 -0.103277 0.442743 0.138 Uiso 0.719(12) 1 calc R U P B 1
H50B H 0.103219 -0.147786 0.428048 0.138 Uiso 0.719(12) 1 calc R U P B 1
H50C H 0.039519 -0.126217 0.373994 0.138 Uiso 0.719(12) 1 calc R U P B 1
C54 C 0.2473(7) -0.1169(3) 0.4092(7) 0.117(4) Uani 0.719(12) 1 d D U P B 1
H54A H 0.265231 -0.144121 0.401194 0.175 Uiso 0.719(12) 1 calc R U P B 1
H54B H 0.233640 -0.113227 0.459957 0.175 Uiso 0.719(12) 1 calc R U P B 1
H54C H 0.292822 -0.098940 0.395932 0.175 Uiso 0.719(12) 1 calc R U P B 1
C40 C 0.3238(7) 0.2998(3) 0.4030(8) 0.107(4) Uani 0.703(11) 1 d D U P A 1
H40A H 0.289227 0.307015 0.361228 0.160 Uiso 0.703(11) 1 calc R U P A 1
H40B H 0.364890 0.320718 0.412566 0.160 Uiso 0.703(11) 1 calc R U P A 1
H40C H 0.287759 0.296449 0.444959 0.160 Uiso 0.703(11) 1 calc R U P A 1
C43A C 0.4693(12) 0.2422(9) 0.390(2) 0.129(11) Uani 0.297(11) 1 d D U P A 2
H43D H 0.472842 0.220688 0.424685 0.193 Uiso 0.297(11) 1 calc R U P A 2
H43E H 0.507909 0.263316 0.404065 0.193 Uiso 0.297(11) 1 calc R U P A 2
H43F H 0.484843 0.232398 0.342158 0.193 Uiso 0.297(11) 1 calc R U P A 2
C40A C 0.365(2) 0.2804(10) 0.4617(13) 0.127(11) Uani 0.297(11) 1 d D U P A 2
H40D H 0.311578 0.294636 0.463863 0.190 Uiso 0.297(11) 1 calc R U P A 2
H40E H 0.411704 0.298921 0.467744 0.190 Uiso 0.297(11) 1 calc R U P A 2
H40F H 0.367197 0.260662 0.500066 0.190 Uiso 0.297(11) 1 calc R U P A 2
C51A C 0.3638(19) 0.2860(9) 0.3206(14) 0.111(10) Uani 0.297(11) 1 d D U P A 2
H51D H 0.346569 0.270199 0.279018 0.166 Uiso 0.297(11) 1 calc R U P A 2
H51E H 0.417941 0.298603 0.310827 0.166 Uiso 0.297(11) 1 calc R U P A 2
H51F H 0.321335 0.306283 0.329675 0.166 Uiso 0.297(11) 1 calc R U P A 2
C53A C 0.2374(16) -0.1273(8) 0.3215(16) 0.100(10) Uani 0.281(12) 1 d D U P B 2
H53D H 0.232262 -0.122420 0.269745 0.151 Uiso 0.281(12) 1 calc R U P B 2
H53E H 0.235962 -0.155688 0.330505 0.151 Uiso 0.281(12) 1 calc R U P B 2
H53F H 0.290697 -0.116447 0.339246 0.151 Uiso 0.281(12) 1 calc R U P B 2
C54A C 0.144(2) -0.1185(8) 0.4381(11) 0.095(9) Uani 0.281(12) 1 d D U P B 2
H54D H 0.091471 -0.105384 0.452156 0.142 Uiso 0.281(12) 1 calc R U P B 2
H54E H 0.189554 -0.110096 0.469937 0.142 Uiso 0.281(12) 1 calc R U P B 2
H54F H 0.136459 -0.147098 0.441870 0.142 Uiso 0.281(12) 1 calc R U P B 2
C50A C 0.0794(15) -0.1230(9) 0.3240(17) 0.118(11) Uani 0.281(12) 1 d D U P B 2
H50D H 0.032079 -0.117114 0.355611 0.177 Uiso 0.281(12) 1 calc R U P B 2
H50E H 0.082964 -0.151470 0.316401 0.177 Uiso 0.281(12) 1 calc R U P B 2
H50F H 0.070775 -0.109804 0.277670 0.177 Uiso 0.281(12) 1 calc R U P B 2

loop_
_atom_site_aniso_label
_atom_site_aniso_U_11
_atom_site_aniso_U_22
_atom_site_aniso_U_33
_atom_site_aniso_U_23
_atom_site_aniso_U_13
_atom_site_aniso_U_12
N1 0.043(2) 0.035(3) 0.052(2) 0.0038(18) 0.0082(17) 0.0012(17)
N2 0.049(2) 0.035(3) 0.050(3) 0.0001(19) 0.0167(17) -0.0040(17)
N3 0.041(2) 0.040(3) 0.045(2) -0.0026(18) 0.0142(16) 0.0009(17)
C4 0.066(3) 0.038(3) 0.059(3) -0.009(3) 0.018(2) 0.000(3)
C5 0.048(3) 0.039(3) 0.042(3) -0.002(2) 0.012(2) -0.006(2)
C6 0.042(2) 0.038(3) 0.043(3) 0.002(2) 0.0119(19) 0.010(2)
C7 0.057(3) 0.044(4) 0.047(3) -0.010(2) 0.016(2) 0.000(2)
C8 0.049(3) 0.044(4) 0.050(3) -0.008(2) 0.009(2) 0.003(2)
C9 0.044(3) 0.042(3) 0.047(3) 0.001(2) 0.007(2) 0.007(2)
C10 0.059(3) 0.042(3) 0.046(3) 0.000(2) 0.009(2) 0.002(2)
C11 0.061(3) 0.039(4) 0.069(4) -0.007(3) 0.018(2) -0.005(2)
C12 0.047(3) 0.043(4) 0.055(3) -0.003(2) 0.011(2) -0.006(2)
C13 0.057(3) 0.041(3) 0.046(3) 0.002(2) 0.013(2) 0.008(2)
C14 0.046(3) 0.034(3) 0.056(3) -0.003(2) 0.016(2) 0.000(2)
C15 0.056(3) 0.026(3) 0.048(3) 0.002(2) 0.012(2) 0.005(2)
C16 0.041(2) 0.046(3) 0.043(3) -0.001(2) 0.0083(19) 0.004(2)
C17 0.048(3) 0.054(4) 0.055(3) -0.003(3) 0.008(2) 0.010(2)
C18 0.044(2) 0.046(3) 0.038(3) -0.002(2) 0.0086(19) -0.006(2)
C19 0.055(3) 0.046(3) 0.058(3) 0.001(2) 0.013(2) 0.013(2)
C20 0.042(2) 0.029(3) 0.048(3) 0.004(2) 0.0157(19) -0.0014(19)
C21 0.061(3) 0.069(4) 0.045(3) 0.000(3) 0.014(2) -0.019(3)
C22 0.051(3) 0.065(4) 0.043(3) -0.010(3) 0.013(2) -0.011(3)
C23 0.049(3) 0.046(3) 0.047(3) -0.014(2) 0.012(2) 0.000(2)
C24 0.043(3) 0.057(4) 0.072(4) 0.001(3) 0.006(2) 0.004(2)
C25 0.059(3) 0.056(4) 0.053(3) -0.004(3) 0.004(2) 0.021(3)
C26 0.064(3) 0.043(4) 0.069(4) -0.020(3) 0.015(3) 0.009(3)
C27 0.073(3) 0.026(3) 0.062(3) 0.002(2) 0.011(2) 0.015(2)
C28 0.049(3) 0.060(4) 0.055(3) -0.003(3) 0.012(2) 0.005(2)
C29 0.056(3) 0.050(4) 0.049(3) -0.012(3) 0.016(2) -0.006(2)
C30 0.054(3) 0.037(3) 0.091(4) 0.001(3) 0.021(3) -0.009(2)
C31 0.061(3) 0.072(4) 0.060(4) -0.020(3) 0.025(3) -0.016(3)
C32 0.053(3) 0.033(3) 0.068(4) 0.003(2) 0.005(2) -0.001(2)
C33 0.084(4) 0.021(3) 0.053(3) 0.005(2) 0.013(3) -0.003(2)
C34 0.086(4) 0.071(5) 0.052(4) -0.011(3) 0.015(3) -0.002(3)
C35 0.069(4) 0.061(4) 0.077(4) -0.008(3) 0.006(3) 0.030(3)
C36 0.069(3) 0.047(4) 0.050(3) 0.000(3) 0.010(2) -0.010(3)
C37 0.058(3) 0.051(4) 0.068(4) 0.003(3) 0.007(2) -0.003(3)
B38 0.037(3) 0.036(4) 0.052(3) -0.001(3) 0.011(2) -0.004(2)
C39 0.039(3) 0.063(4) 0.089(4) -0.001(3) 0.018(2) -0.011(3)
C41 0.104(5) 0.076(5) 0.057(4) 0.014(3) -0.017(3) 0.003(4)
C42 0.087(4) 0.037(4) 0.092(5) -0.010(3) 0.024(3) 0.008(3)
C44 0.084(4) 0.070(5) 0.079(5) 0.010(4) -0.016(4) 0.019(3)
C46 0.103(5) 0.066(5) 0.098(5) -0.001(4) -0.011(4) 0.041(4)
C49 0.058(4) 0.099(6) 0.193(9) -0.011(5) 0.000(4) 0.035(4)
C51 0.108(7) 0.103(7) 0.094(7) 0.002(5) 0.032(5) -0.054(6)
C52 0.103(5) 0.113(6) 0.091(5) -0.031(4) 0.013(4) 0.055(4)
C38 0.077(4) 0.057(4) 0.068(4) 0.004(3) 0.011(3) -0.019(3)
C48 0.110(5) 0.136(7) 0.044(4) -0.007(4) 0.020(3) -0.017(4)
C45 0.079(4) 0.122(6) 0.098(5) -0.034(4) 0.036(4) -0.049(4)
C47 0.067(4) 0.122(7) 0.097(5) -0.028(4) 0.039(3) -0.005(4)
C53 0.128(7) 0.073(6) 0.093(6) -0.012(5) 0.015(5) 0.003(5)
C43 0.095(6) 0.096(7) 0.092(7) -0.014(5) -0.015(5) -0.023(5)
C50 0.109(6) 0.063(6) 0.105(7) 0.010(5) 0.020(6) 0.001(5)
C54 0.120(7) 0.104(7) 0.126(8) 0.029(6) -0.017(6) 0.007(6)
C40 0.116(7) 0.061(6) 0.143(8) -0.020(6) 0.008(6) -0.030(5)
C43A 0.120(13) 0.125(14) 0.141(14) 0.010(9) -0.007(9) -0.013(9)
C40A 0.130(13) 0.120(14) 0.130(14) -0.009(9) -0.012(9) -0.015(9)
C51A 0.116(13) 0.107(13) 0.110(13) 0.012(9) 0.002(9) -0.011(9)
C53A 0.103(12) 0.090(12) 0.108(13) -0.007(9) 0.009(9) 0.002(9)
C54A 0.107(12) 0.086(12) 0.091(12) -0.005(9) -0.005(9) 0.000(9)
C50A 0.121(13) 0.106(14) 0.127(14) -0.005(9) -0.002(9) -0.002(9)

loop_
_atom_type_symbol
_atom_type_description
_atom_type_scat_dispersion_real
_atom_type_scat_dispersion_imag
_atom_type_scat_source
C C 0.0033 0.0016 'International Tables Vol C Tables 4.2.6.8 and 6.1.1.4'
H H 0.0000 0.0000 'International Tables Vol C Tables 4.2.6.8 and 6.1.1.4'
B B 0.0013 0.0007 'International Tables Vol C Tables 4.2.6.8 and 6.1.1.4'
N N 0.0061 0.0033 'International Tables Vol C Tables 4.2.6.8 and 6.1.1.4'

loop_
_geom_angle_atom_site_label_1
_geom_angle_atom_site_label_2
_geom_angle_atom_site_label_3
_geom_angle
_geom_angle_site_symmetry_1
_geom_angle_site_symmetry_3
_geom_angle_publ_flag
C5 N1 B38 129.7(4) . . ?
C6 N1 C5 105.3(4) . . ?
C6 N1 B38 123.2(4) . . ?
C8 N2 C18 104.3(4) . . ?
C8 N2 B38 112.8(4) . . ?
C18 N2 B38 136.2(4) . . ?
C12 N3 C16 120.3(4) . . ?
C12 N3 B38 116.0(3) . . ?
C16 N3 B38 123.5(4) . . ?
C11 C4 C26 118.0(5) . . ?
C11 C4 C42 122.4(5) . . ?
C26 C4 C42 119.6(4) . . ?
C15 C5 N1 110.7(4) . . ?
C32 C5 N1 128.1(4) . . ?
C32 C5 C15 121.2(4) . . ?
C9 C6 N1 124.9(4) . . ?
C13 C6 N1 111.5(4) . . ?
C13 C6 C9 123.2(4) . . ?
C8 C7 C23 104.5(4) . . ?
C26 C7 C8 118.1(4) . . ?
C26 C7 C23 137.3(4) . . ?
N2 C8 C7 113.1(4) . . ?
N2 C8 C14 124.6(4) . . ?
C14 C8 C7 122.3(5) . . ?
C6 C9 C16 120.1(4) . . ?
C6 C9 C17 115.7(4) . . ?
C17 C9 C16 124.1(4) . . ?
C18 C10 H10 121.3 . . ?
C21 C10 H10 121.3 . . ?
C21 C10 C18 117.3(5) . . ?
C4 C11 H11 118.0 . . ?
C14 C11 C4 124.1(5) . . ?
C14 C11 H11 118.0 . . ?
N3 C12 C14 118.3(4) . . ?
N3 C12 C30 120.3(4) . . ?
C30 C12 C14 121.1(5) . . ?
C6 C13 C15 106.3(4) . . ?
C6 C13 C27 118.8(4) . . ?
C27 C13 C15 134.7(5) . . ?
C8 C14 C12 116.7(4) . . ?
C11 C14 C8 116.6(4) . . ?
C11 C14 C12 126.0(4) . . ?
C5 C15 C13 106.0(4) . . ?
C33 C15 C5 119.6(4) . . ?
C33 C15 C13 134.4(4) . . ?
N3 C16 C9 119.2(4) . . ?
N3 C16 C24 118.0(4) . . ?
C24 C16 C9 122.7(4) . . ?
C9 C17 H17 118.2 . . ?
C25 C17 C9 123.7(4) . . ?
C25 C17 H17 118.2 . . ?
C10 C18 N2 127.7(5) . . ?
C10 C18 C23 121.3(4) . . ?
C23 C18 N2 110.9(4) . . ?
C20 C19 H19 119.1 . . ?
C44 C19 H19 119.1 . . ?
C44 C19 C20 121.8(5) . . ?
C19 C20 B38 124.6(4) . . ?
C28 C20 C19 115.6(4) . . ?
C28 C20 B38 119.7(4) . . ?
C10 C21 H21 118.2 . . ?
C10 C21 C22 123.7(5) . . ?
C22 C21 H21 118.2 . . ?
C21 C22 C31 118.7(5) . . ?
C29 C22 C21 117.3(5) . . ?
C29 C22 C31 124.0(5) . . ?
C18 C23 C7 107.0(4) . . ?
C18 C23 C29 118.9(5) . . ?
C29 C23 C7 133.9(5) . . ?
C16 C24 H24 119.3 . . ?
C39 C24 C16 121.3(5) . . ?
C39 C24 H24 119.3 . . ?
C17 C25 C27 118.4(4) . . ?
C17 C25 C35 124.0(5) . . ?
C27 C25 C35 117.5(5) . . ?
C4 C26 H26 119.7 . . ?
C7 C26 C4 120.7(4) . . ?
C7 C26 H26 119.7 . . ?
C13 C27 C25 119.9(5) . . ?
C13 C27 H27 120.0 . . ?
C25 C27 H27 120.0 . . ?
C20 C28 H28 118.7 . . ?
C20 C28 C34 122.6(5) . . ?
C34 C28 H28 118.7 . . ?
C22 C29 C23 121.5(5) . . ?
C22 C29 H29 119.2 . . ?
C23 C29 H29 119.2 . . ?
C12 C30 H30 120.2 . . ?
C39 C30 C12 119.6(5) . . ?
C39 C30 H30 120.2 . . ?
C22 C31 C48 108.3(5) . . ?
C22 C31 C45 112.2(4) . . ?
C22 C31 C47 111.4(5) . . ?
C48 C31 C45 109.6(5) . . ?
C48 C31 C47 108.2(5) . . ?
C45 C31 C47 107.0(5) . . ?
C5 C32 H32 121.3 . . ?
C5 C32 C37 117.5(5) . . ?
C37 C32 H32 121.3 . . ?
C15 C33 H33 119.2 . . ?
C15 C33 C36 121.6(5) . . ?
C36 C33 H33 119.2 . . ?
C28 C34 H34 119.9 . . ?
C41 C34 C28 120.1(5) . . ?
C41 C34 H34 119.9 . . ?
C25 C35 C46 110.9(5) . . ?
C25 C35 C49 110.4(5) . . ?
C25 C35 C52 108.7(5) . . ?
C46 C35 C49 107.9(5) . . ?
C46 C35 C52 109.2(5) . . ?
C52 C35 C49 109.6(5) . . ?
C33 C36 C37 116.3(5) . . ?
C33 C36 C38 122.2(5) . . ?
C37 C36 C38 121.5(5) . . ?
C32 C37 C36 123.9(5) . . ?
C32 C37 H37 118.0 . . ?
C36 C37 H37 118.0 . . ?
N1 B38 N2 116.1(4) . . ?
N1 B38 N3 108.5(3) . . ?
N1 B38 C20 109.7(4) . . ?
N2 B38 N3 102.3(3) . . ?
N2 B38 C20 113.3(4) . . ?
C20 B38 N3 106.1(3) . . ?
C24 C39 C30 120.1(4) . . ?
C24 C39 H39 119.9 . . ?
C30 C39 H39 119.9 . . ?
C34 C41 H41 120.4 . . ?
C34 C41 C44 119.2(5) . . ?
C44 C41 H41 120.4 . . ?
C4 C42 C50 112.9(5) . . ?
C4 C42 C54 109.0(6) . . ?
C4 C42 C50A 102.1(12) . . ?
C53 C42 C4 113.4(6) . . ?
C53 C42 C50 112.2(8) . . ?
C53 C42 C54 103.4(7) . . ?
C50 C42 C54 105.0(7) . . ?
C53A C42 C4 112.0(12) . . ?
C53A C42 C54A 120.8(17) . . ?
C53A C42 C50A 107.6(17) . . ?
C54A C42 C4 113.7(12) . . ?
C54A C42 C50A 97.4(18) . . ?
C19 C44 H44 119.7 . . ?
C41 C44 C19 120.6(5) . . ?
C41 C44 H44 119.7 . . ?
C35 C46 H46A 109.5 . . ?
C35 C46 H46B 109.5 . . ?
C35 C46 H46C 109.5 . . ?
H46A C46 H46B 109.5 . . ?
H46A C46 H46C 109.5 . . ?
H46B C46 H46C 109.5 . . ?
C35 C49 H49A 109.5 . . ?
C35 C49 H49B 109.5 . . ?
C35 C49 H49C 109.5 . . ?
H49A C49 H49B 109.5 . . ?
H49A C49 H49C 109.5 . . ?
H49B C49 H49C 109.5 . . ?
H51A C51 H51B 109.5 . . ?
H51A C51 H51C 109.5 . . ?
H51B C51 H51C 109.5 . . ?
C38 C51 H51A 109.5 . . ?
C38 C51 H51B 109.5 . . ?
C38 C51 H51C 109.5 . . ?
C35 C52 H52A 109.5 . . ?
C35 C52 H52B 109.5 . . ?
C35 C52 H52C 109.5 . . ?
H52A C52 H52B 109.5 . . ?
H52A C52 H52C 109.5 . . ?
H52B C52 H52C 109.5 . . ?
C36 C38 C43 109.3(5) . . ?
C36 C38 C40 110.8(5) . . ?
C36 C38 C43A 109.4(11) . . ?
C36 C38 C40A 110.3(12) . . ?
C51 C38 C36 108.1(6) . . ?
C51 C38 C43 116.8(7) . . ?
C51 C38 C40 107.9(8) . . ?
C43 C38 C40 103.8(7) . . ?
C40A C38 C43A 102.1(17) . . ?
C51A C38 C36 110.5(12) . . ?
C51A C38 C43A 108.2(16) . . ?
C51A C38 C40A 115.9(19) . . ?
C31 C48 H48A 109.5 . . ?
C31 C48 H48B 109.5 . . ?
C31 C48 H48C 109.5 . . ?
H48A C48 H48B 109.5 . . ?
H48A C48 H48C 109.5 . . ?
H48B C48 H48C 109.5 . . ?
C31 C45 H45A 109.5 . . ?
C31 C45 H45B 109.5 . . ?
C31 C45 H45C 109.5 . . ?
H45A C45 H45B 109.5 . . ?
H45A C45 H45C 109.5 . . ?
H45B C45 H45C 109.5 . . ?
C31 C47 H47A 109.5 . . ?
C31 C47 H47B 109.5 . . ?
C31 C47 H47C 109.5 . . ?
H47A C47 H47B 109.5 . . ?
H47A C47 H47C 109.5 . . ?
H47B C47 H47C 109.5 . . ?
C42 C53 H53A 109.5 . . ?
C42 C53 H53B 109.5 . . ?
C42 C53 H53C 109.5 . . ?
H53A C53 H53B 109.5 . . ?
H53A C53 H53C 109.5 . . ?
H53B C53 H53C 109.5 . . ?
C38 C43 H43A 109.5 . . ?
C38 C43 H43B 109.5 . . ?
C38 C43 H43C 109.5 . . ?
H43A C43 H43B 109.5 . . ?
H43A C43 H43C 109.5 . . ?
H43B C43 H43C 109.5 . . ?
C42 C50 H50A 109.5 . . ?
C42 C50 H50B 109.5 . . ?
C42 C50 H50C 109.5 . . ?
H50A C50 H50B 109.5 . . ?
H50A C50 H50C 109.5 . . ?
H50B C50 H50C 109.5 . . ?
C42 C54 H54A 109.5 . . ?
C42 C54 H54B 109.5 . . ?
C42 C54 H54C 109.5 . . ?
H54A C54 H54B 109.5 . . ?
H54A C54 H54C 109.5 . . ?
H54B C54 H54C 109.5 . . ?
C38 C40 H40A 109.5 . . ?
C38 C40 H40B 109.5 . . ?
C38 C40 H40C 109.5 . . ?
H40A C40 H40B 109.5 . . ?
H40A C40 H40C 109.5 . . ?
H40B C40 H40C 109.5 . . ?
C38 C43A H43D 109.5 . . ?
C38 C43A H43E 109.5 . . ?
C38 C43A H43F 109.5 . . ?
H43D C43A H43E 109.5 . . ?
H43D C43A H43F 109.5 . . ?
H43E C43A H43F 109.5 . . ?
C38 C40A H40D 109.5 . . ?
C38 C40A H40E 109.5 . . ?
C38 C40A H40F 109.5 . . ?
H40D C40A H40E 109.5 . . ?
H40D C40A H40F 109.5 . . ?
H40E C40A H40F 109.5 . . ?
C38 C51A H51D 109.5 . . ?
C38 C51A H51E 109.5 . . ?
C38 C51A H51F 109.5 . . ?
H51D C51A H51E 109.5 . . ?
H51D C51A H51F 109.5 . . ?
H51E C51A H51F 109.5 . . ?
C42 C53A H53D 109.5 . . ?
C42 C53A H53E 109.5 . . ?
C42 C53A H53F 109.5 . . ?
H53D C53A H53E 109.5 . . ?
H53D C53A H53F 109.5 . . ?
H53E C53A H53F 109.5 . . ?
C42 C54A H54D 109.5 . . ?
C42 C54A H54E 109.5 . . ?
C42 C54A H54F 109.5 . . ?
H54D C54A H54E 109.5 . . ?
H54D C54A H54F 109.5 . . ?
H54E C54A H54F 109.5 . . ?
C42 C50A H50D 109.5 . . ?
C42 C50A H50E 109.5 . . ?
C42 C50A H50F 109.5 . . ?
H50D C50A H50E 109.5 . . ?
H50D C50A H50F 109.5 . . ?
H50E C50A H50F 109.5 . . ?

loop_
_geom_bond_atom_site_label_1
_geom_bond_atom_site_label_2
_geom_bond_distance
_geom_bond_site_symmetry_2
_geom_bond_publ_flag
N1 C5 1.410(5) . ?
N1 C6 1.393(5) . ?
N1 B38 1.498(7) . ?
N2 C8 1.378(6) . ?
N2 C18 1.416(5) . ?
N2 B38 1.531(6) . ?
N3 C12 1.378(6) . ?
N3 C16 1.384(5) . ?
N3 B38 1.656(6) . ?
C4 C11 1.392(7) . ?
C4 C26 1.409(7) . ?
C4 C42 1.520(8) . ?
C5 C15 1.400(6) . ?
C5 C32 1.375(6) . ?
C6 C9 1.392(6) . ?
C6 C13 1.392(6) . ?
C7 C8 1.411(6) . ?
C7 C23 1.442(7) . ?
C7 C26 1.408(7) . ?
C8 C14 1.407(6) . ?
C9 C16 1.443(6) . ?
C9 C17 1.405(6) . ?
C10 H10 0.9300 . ?
C10 C18 1.395(6) . ?
C10 C21 1.373(6) . ?
C11 H11 0.9300 . ?
C11 C14 1.380(7) . ?
C12 C14 1.469(6) . ?
C12 C30 1.385(6) . ?
C13 C15 1.451(6) . ?
C13 C27 1.402(6) . ?
C15 C33 1.389(6) . ?
C16 C24 1.407(6) . ?
C17 H17 0.9300 . ?
C17 C25 1.383(7) . ?
C18 C23 1.400(7) . ?
C19 H19 0.9300 . ?
C19 C20 1.391(6) . ?
C19 C44 1.379(7) . ?
C20 C28 1.381(6) . ?
C20 B38 1.621(7) . ?
C21 H21 0.9300 . ?
C21 C22 1.414(7) . ?
C22 C29 1.370(7) . ?
C22 C31 1.523(7) . ?
C23 C29 1.406(6) . ?
C24 H24 0.9300 . ?
C24 C39 1.353(7) . ?
C25 C27 1.411(7) . ?
C25 C35 1.524(7) . ?
C26 H26 0.9300 . ?
C27 H27 0.9300 . ?
C28 H28 0.9300 . ?
C28 C34 1.382(7) . ?
C29 H29 0.9300 . ?
C30 H30 0.9300 . ?
C30 C39 1.380(7) . ?
C31 C48 1.542(8) . ?
C31 C45 1.543(7) . ?
C31 C47 1.560(9) . ?
C32 H32 0.9300 . ?
C32 C37 1.394(7) . ?
C33 H33 0.9300 . ?
C33 C36 1.394(7) . ?
C34 H34 0.9300 . ?
C34 C41 1.356(8) . ?
C35 C46 1.532(8) . ?
C35 C49 1.553(8) . ?
C35 C52 1.533(8) . ?
C36 C37 1.401(7) . ?
C36 C38 1.520(7) . ?
C37 H37 0.9300 . ?
C39 H39 0.9300 . ?
C41 H41 0.9300 . ?
C41 C44 1.366(9) . ?
C42 C53 1.470(10) . ?
C42 C50 1.535(10) . ?
C42 C54 1.592(10) . ?
C42 C53A 1.490(17) . ?
C42 C54A 1.507(17) . ?
C42 C50A 1.566(18) . ?
C44 H44 0.9300 . ?
C46 H46A 0.9600 . ?
C46 H46B 0.9600 . ?
C46 H46C 0.9600 . ?
C49 H49A 0.9600 . ?
C49 H49B 0.9600 . ?
C49 H49C 0.9600 . ?
C51 H51A 0.9600 . ?
C51 H51B 0.9600 . ?
C51 H51C 0.9600 . ?
C51 C38 1.483(10) . ?
C52 H52A 0.9600 . ?
C52 H52B 0.9600 . ?
C52 H52C 0.9600 . ?
C38 C43 1.560(10) . ?
C38 C40 1.575(11) . ?
C38 C43A 1.615(18) . ?
C38 C40A 1.538(18) . ?
C38 C51A 1.506(17) . ?
C48 H48A 0.9600 . ?
C48 H48B 0.9600 . ?
C48 H48C 0.9600 . ?
C45 H45A 0.9600 . ?
C45 H45B 0.9600 . ?
C45 H45C 0.9600 . ?
C47 H47A 0.9600 . ?
C47 H47B 0.9600 . ?
C47 H47C 0.9600 . ?
C53 H53A 0.9600 . ?
C53 H53B 0.9600 . ?
C53 H53C 0.9600 . ?
C43 H43A 0.9600 . ?
C43 H43B 0.9600 . ?
C43 H43C 0.9600 . ?
C50 H50A 0.9600 . ?
C50 H50B 0.9600 . ?
C50 H50C 0.9600 . ?
C54 H54A 0.9600 . ?
C54 H54B 0.9600 . ?
C54 H54C 0.9600 . ?
C40 H40A 0.9600 . ?
C40 H40B 0.9600 . ?
C40 H40C 0.9600 . ?
C43A H43D 0.9600 . ?
C43A H43E 0.9600 . ?
C43A H43F 0.9600 . ?
C40A H40D 0.9600 . ?
C40A H40E 0.9600 . ?
C40A H40F 0.9600 . ?
C51A H51D 0.9600 . ?
C51A H51E 0.9600 . ?
C51A H51F 0.9600 . ?
C53A H53D 0.9600 . ?
C53A H53E 0.9600 . ?
C53A H53F 0.9600 . ?
C54A H54D 0.9600 . ?
C54A H54E 0.9600 . ?
C54A H54F 0.9600 . ?
C50A H50D 0.9600 . ?
C50A H50E 0.9600 . ?
C50A H50F 0.9600 . ?

loop_
_geom_torsion_atom_site_label_1
_geom_torsion_atom_site_label_2
_geom_torsion_atom_site_label_3
_geom_torsion_atom_site_label_4
_geom_torsion
_geom_torsion_site_symmetry_1
_geom_torsion_site_symmetry_2
_geom_torsion_site_symmetry_3
_geom_torsion_site_symmetry_4
_geom_torsion_publ_flag
N1 C5 C15 C13 2.3(5) . . . . ?
N1 C5 C15 C33 -179.5(4) . . . . ?
N1 C5 C32 C37 179.3(5) . . . . ?
N1 C6 C9 C16 1.1(7) . . . . ?
N1 C6 C9 C17 178.1(4) . . . . ?
N1 C6 C13 C15 -3.3(5) . . . . ?
N1 C6 C13 C27 -178.7(4) . . . . ?
N2 C8 C14 C11 -174.8(4) . . . . ?
N2 C8 C14 C12 13.4(7) . . . . ?
N2 C18 C23 C7 0.7(5) . . . . ?
N2 C18 C23 C29 176.7(4) . . . . ?
N3 C12 C14 C8 -16.1(6) . . . . ?
N3 C12 C14 C11 172.9(4) . . . . ?
N3 C12 C30 C39 2.9(8) . . . . ?
N3 C16 C24 C39 -1.5(7) . . . . ?
C4 C11 C14 C8 -1.5(8) . . . . ?
C4 C11 C14 C12 169.5(5) . . . . ?
C5 N1 C6 C9 -168.3(4) . . . . ?
C5 N1 C6 C13 4.7(5) . . . . ?
C5 N1 B38 N2 -77.8(6) . . . . ?
C5 N1 B38 N3 167.8(4) . . . . ?
C5 N1 B38 C20 52.3(6) . . . . ?
C5 C15 C33 C36 -0.5(7) . . . . ?
C5 C32 C37 C36 1.1(8) . . . . ?
C6 N1 C5 C15 -4.3(5) . . . . ?
C6 N1 C5 C32 175.0(5) . . . . ?
C6 N1 B38 N2 120.3(4) . . . . ?
C6 N1 B38 N3 5.9(6) . . . . ?
C6 N1 B38 C20 -109.6(4) . . . . ?
C6 C9 C16 N3 -4.2(6) . . . . ?
C6 C9 C16 C24 171.9(4) . . . . ?
C6 C9 C17 C25 -2.8(7) . . . . ?
C6 C13 C15 C5 0.6(5) . . . . ?
C6 C13 C15 C33 -177.2(5) . . . . ?
C6 C13 C27 C25 2.1(7) . . . . ?
C7 C8 C14 C11 5.1(7) . . . . ?
C7 C8 C14 C12 -166.8(4) . . . . ?
C7 C23 C29 C22 174.3(5) . . . . ?
C8 N2 C18 C10 173.4(4) . . . . ?
C8 N2 C18 C23 -2.4(5) . . . . ?
C8 N2 B38 N1 -173.0(4) . . . . ?
C8 N2 B38 N3 -55.1(4) . . . . ?
C8 N2 B38 C20 58.6(5) . . . . ?
C8 C7 C23 C18 1.3(5) . . . . ?
C8 C7 C23 C29 -173.8(5) . . . . ?
C8 C7 C26 C4 2.8(7) . . . . ?
C9 C6 C13 C15 169.8(4) . . . . ?
C9 C6 C13 C27 -5.6(7) . . . . ?
C9 C16 C24 C39 -177.6(5) . . . . ?
C9 C17 C25 C27 -0.3(7) . . . . ?
C9 C17 C25 C35 -176.9(5) . . . . ?
C10 C18 C23 C7 -175.5(4) . . . . ?
C10 C18 C23 C29 0.5(7) . . . . ?
C10 C21 C22 C29 0.6(7) . . . . ?
C10 C21 C22 C31 178.9(4) . . . . ?
C11 C4 C26 C7 0.6(8) . . . . ?
C11 C4 C42 C53 132.1(8) . . . . ?
C11 C4 C42 C50 3.0(9) . . . . ?
C11 C4 C42 C54 -113.2(7) . . . . ?
C11 C4 C42 C53A 177.6(14) . . . . ?
C11 C4 C42 C54A -41.0(15) . . . . ?
C11 C4 C42 C50A 62.7(14) . . . . ?
C12 N3 C16 C9 -177.2(4) . . . . ?
C12 N3 C16 C24 6.5(6) . . . . ?
C12 N3 B38 N1 176.5(4) . . . . ?
C12 N3 B38 N2 53.2(5) . . . . ?
C12 N3 B38 C20 -65.7(5) . . . . ?
C12 C30 C39 C24 2.2(8) . . . . ?
C13 C6 C9 C16 -171.1(4) . . . . ?
C13 C6 C9 C17 5.8(7) . . . . ?
C13 C15 C33 C36 177.0(5) . . . . ?
C14 C12 C30 C39 -170.7(5) . . . . ?
C15 C5 C32 C37 -1.4(7) . . . . ?
C15 C13 C27 C25 -171.7(5) . . . . ?
C15 C33 C36 C37 0.2(7) . . . . ?
C15 C33 C36 C38 178.5(5) . . . . ?
C16 N3 C12 C14 166.5(4) . . . . ?
C16 N3 C12 C30 -7.3(7) . . . . ?
C16 N3 B38 N1 -9.1(6) . . . . ?
C16 N3 B38 N2 -132.3(4) . . . . ?
C16 N3 B38 C20 108.7(4) . . . . ?
C16 C9 C17 C25 174.0(5) . . . . ?
C16 C24 C39 C30 -2.9(8) . . . . ?
C17 C9 C16 N3 179.1(4) . . . . ?
C17 C9 C16 C24 -4.8(7) . . . . ?
C17 C25 C27 C13 0.7(7) . . . . ?
C17 C25 C35 C46 -132.9(6) . . . . ?
C17 C25 C35 C49 -13.3(8) . . . . ?
C17 C25 C35 C52 107.0(6) . . . . ?
C18 N2 C8 C7 3.4(5) . . . . ?
C18 N2 C8 C14 -176.8(4) . . . . ?
C18 N2 B38 N1 41.3(7) . . . . ?
C18 N2 B38 N3 159.3(5) . . . . ?
C18 N2 B38 C20 -87.0(6) . . . . ?
C18 C10 C21 C22 -0.5(7) . . . . ?
C18 C23 C29 C22 -0.4(7) . . . . ?
C19 C20 C28 C34 -0.5(7) . . . . ?
C19 C20 B38 N1 -119.5(5) . . . . ?
C19 C20 B38 N2 12.0(6) . . . . ?
C19 C20 B38 N3 123.4(5) . . . . ?
C20 C19 C44 C41 -0.1(9) . . . . ?
C20 C28 C34 C41 0.6(9) . . . . ?
C21 C10 C18 N2 -175.6(4) . . . . ?
C21 C10 C18 C23 -0.1(7) . . . . ?
C21 C22 C29 C23 -0.1(7) . . . . ?
C21 C22 C31 C48 -72.4(6) . . . . ?
C21 C22 C31 C45 48.7(7) . . . . ?
C21 C22 C31 C47 168.7(5) . . . . ?
C23 C7 C8 N2 -3.0(5) . . . . ?
C23 C7 C8 C14 177.1(4) . . . . ?
C23 C7 C26 C4 178.6(5) . . . . ?
C26 C4 C11 C14 -1.3(8) . . . . ?
C26 C4 C42 C53 -49.5(9) . . . . ?
C26 C4 C42 C50 -178.5(7) . . . . ?
C26 C4 C42 C54 65.2(8) . . . . ?
C26 C4 C42 C53A -4.0(16) . . . . ?
C26 C4 C42 C54A 137.4(14) . . . . ?
C26 C4 C42 C50A -118.9(13) . . . . ?
C26 C7 C8 N2 174.1(4) . . . . ?
C26 C7 C8 C14 -5.7(7) . . . . ?
C26 C7 C23 C18 -175.0(5) . . . . ?
C26 C7 C23 C29 9.9(10) . . . . ?
C27 C13 C15 C5 174.9(5) . . . . ?
C27 C13 C15 C33 -2.9(10) . . . . ?
C27 C25 C35 C46 50.5(7) . . . . ?
C27 C25 C35 C49 170.1(5) . . . . ?
C27 C25 C35 C52 -69.6(7) . . . . ?
C28 C20 B38 N1 56.7(5) . . . . ?
C28 C20 B38 N2 -171.7(4) . . . . ?
C28 C20 B38 N3 -60.3(5) . . . . ?
C28 C34 C41 C44 -0.3(9) . . . . ?
C29 C22 C31 C48 105.9(6) . . . . ?
C29 C22 C31 C45 -133.0(6) . . . . ?
C29 C22 C31 C47 -13.1(7) . . . . ?
C30 C12 C14 C8 157.6(5) . . . . ?
C30 C12 C14 C11 -13.4(8) . . . . ?
C31 C22 C29 C23 -178.4(4) . . . . ?
C32 C5 C15 C13 -177.0(4) . . . . ?
C32 C5 C15 C33 1.2(7) . . . . ?
C33 C36 C37 C32 -0.5(8) . . . . ?
C33 C36 C38 C51 -101.9(8) . . . . ?
C33 C36 C38 C43 130.0(7) . . . . ?
C33 C36 C38 C40 16.2(8) . . . . ?
C33 C36 C38 C43A -174.8(14) . . . . ?
C33 C36 C38 C40A 73.7(16) . . . . ?
C33 C36 C38 C51A -55.8(16) . . . . ?
C34 C41 C44 C19 0.1(10) . . . . ?
C35 C25 C27 C13 177.5(5) . . . . ?
C37 C36 C38 C51 76.4(9) . . . . ?
C37 C36 C38 C43 -51.8(8) . . . . ?
C37 C36 C38 C40 -165.6(7) . . . . ?
C37 C36 C38 C43A 3.4(15) . . . . ?
C37 C36 C38 C40A -108.1(16) . . . . ?
C37 C36 C38 C51A 122.4(16) . . . . ?
B38 N1 C5 C15 -168.6(4) . . . . ?
B38 N1 C5 C32 10.7(7) . . . . ?
B38 N1 C6 C9 -2.7(7) . . . . ?
B38 N1 C6 C13 170.3(4) . . . . ?
B38 N2 C8 C7 -152.9(4) . . . . ?
B38 N2 C8 C14 27.0(6) . . . . ?
B38 N2 C18 C10 -39.1(8) . . . . ?
B38 N2 C18 C23 145.1(5) . . . . ?
B38 N3 C12 C14 -18.9(6) . . . . ?
B38 N3 C12 C30 167.3(4) . . . . ?
B38 N3 C16 C9 8.6(6) . . . . ?
B38 N3 C16 C24 -167.7(4) . . . . ?
B38 C20 C28 C34 -177.1(5) . . . . ?
C42 C4 C11 C14 177.1(5) . . . . ?
C42 C4 C26 C7 -177.9(5) . . . . ?
C44 C19 C20 C28 0.3(7) . . . . ?
C44 C19 C20 B38 176.7(5) . . . . ?
C38 C36 C37 C32 -178.8(5) . . . . ?

loop_
_platon_squeeze_void_nr
_platon_squeeze_void_average_x
_platon_squeeze_void_average_y
_platon_squeeze_void_average_z
_platon_squeeze_void_volume
_platon_squeeze_void_count_electrons
_platon_squeeze_void_content
1 0.000 0.327 0.750 41 -4 ' '
2 0.000 0.366 0.250 328 0 ' '
3 0.000 0.635 0.750 327 0 ' '
4 0.000 0.673 0.250 40 -4 ' '
5 0.500 0.135 0.750 327 0 ' '
6 0.500 0.865 0.250 329 0 ' '
7 0.500 0.173 0.250 40 -4 ' '
8 0.500 0.827 0.750 40 -4 ' '
